data_4069556
loop_
_publ_author_name
'Tenza, Kenny'
'Hanton, Martin J.'
'Slawin, Alexandra M. Z.'

_publ_section_title
;
 Ethylene Oligomerization Using First-Row Transition Metal Complexes
 Featuring Heterocyclic Variants of Bis(imino)pyridine Ligands
;
_journal_issue 16
_journal_name_full Organometallics
_journal_page_first 4852
_journal_paper_doi 10.1021/om900280j
_journal_volume 28
_journal_year 2009
_chemical_formula_moiety 'C15 H17 Br2 Fe N5,(C H4 O)0.50'
_chemical_formula_sum 'C15.5 H19 Br2 Fe N5 O0.5'
_chemical_formula_weight 499.03
_chemical_name_systematic
; 
 ? 
;
_space_group_IT_number 14
_symmetry_cell_setting monoclinic
_symmetry_space_group_name_Hall '-P 2yn'
_symmetry_space_group_name_H-M 'P 1 21/n 1'
_atom_sites_solution_hydrogens geom
_atom_sites_solution_primary direct
_atom_sites_solution_secondary difmap
_audit_creation_method SHELXL-97
_cell_angle_alpha 90.00
_cell_angle_beta 98.658(8)
_cell_angle_gamma 90.00
_cell_formula_units_Z 4
_cell_length_a 7.997(2)
_cell_length_b 13.336(4)
_cell_length_c 17.919(5)
_cell_measurement_reflns_used 5067
_cell_measurement_temperature 93(2)
_cell_measurement_theta_max 28.6015
_cell_measurement_theta_min 2.2993
_cell_volume 1889.2(9)
_computing_cell_refinement 'CrystalClear (Rigaku Corp., 2004)'
_computing_data_collection 'CrystalClear (Rigaku Corp., 2004)'
_computing_data_reduction 'CrystalClear (Rigaku Corp., 2004)'
_computing_molecular_graphics 'Bruker SHELXTL'
_computing_publication_material 'Bruker SHELXTL'
_computing_structure_refinement 'SHELXL-97 (Sheldrick, 1997)'
_computing_structure_solution 'SHELXS-97 (Sheldrick, 1990)'
_diffrn_ambient_temperature 93(2)
_diffrn_measured_fraction_theta_full 0.999
_diffrn_measured_fraction_theta_max 0.998
_diffrn_measurement_device_type CCD
_diffrn_measurement_method '\w and \f scans'
_diffrn_radiation_monochromator confocal
_diffrn_radiation_source 'rotating anode'
_diffrn_radiation_type MoK\a
_diffrn_radiation_wavelength 0.71073
_diffrn_reflns_av_R_equivalents 0.0646
_diffrn_reflns_av_sigmaI/netI 0.0822
_diffrn_reflns_limit_h_max 8
_diffrn_reflns_limit_h_min -9
_diffrn_reflns_limit_k_max 16
_diffrn_reflns_limit_k_min -11
_diffrn_reflns_limit_l_max 21
_diffrn_reflns_limit_l_min -20
_diffrn_reflns_number 11574
_diffrn_reflns_theta_full 25.00
_diffrn_reflns_theta_max 25.34
_diffrn_reflns_theta_min 2.30
_exptl_absorpt_coefficient_mu 5.038
_exptl_absorpt_correction_T_max 1.0000
_exptl_absorpt_correction_T_min 0.8307
_exptl_absorpt_correction_type multi-scan
_exptl_absorpt_process_details 'Jacobson, R. (1998) Private communication'
_exptl_crystal_colour Red
_exptl_crystal_density_diffrn 1.754
_exptl_crystal_density_method 'not measured'
_exptl_crystal_description Prism
_exptl_crystal_F_000 988
_exptl_crystal_size_max 0.0500
_exptl_crystal_size_mid 0.0500
_exptl_crystal_size_min 0.0300
_refine_diff_density_max 0.861
_refine_diff_density_min -0.714
_refine_diff_density_rms 0.128
_refine_ls_extinction_coef 0.0011(5)
_refine_ls_extinction_expression Fc^*^=kFc[1+0.001xFc^2^\l^3^/sin(2\q)]^-1/4^
_refine_ls_extinction_method SHELXL
_refine_ls_goodness_of_fit_ref 1.082
_refine_ls_hydrogen_treatment constr
_refine_ls_matrix_type full
_refine_ls_number_parameters 233
_refine_ls_number_reflns 3454
_refine_ls_number_restraints 0
_refine_ls_restrained_S_all 1.082
_refine_ls_R_factor_all 0.0794
_refine_ls_R_factor_gt 0.0552
_refine_ls_shift/su_max 0.054
_refine_ls_shift/su_mean 0.004
_refine_ls_structure_factor_coef Fsqd
_refine_ls_weighting_details 'calc w=1/[\s^2^(Fo^2^)+(0.0533P)^2^+0.0000P] where P=(Fo^2^+2Fc^2^)/3'
_refine_ls_weighting_scheme calc
_refine_ls_wR_factor_gt 0.1265
_refine_ls_wR_factor_ref 0.1394
_reflns_number_gt 2542
_reflns_number_total 3454
_reflns_threshold_expression >2sigma(I)
_cod_data_source_file om900280j_si_003.cif
_cod_data_source_block 3g
_cod_depositor_comments
;
The following automatic conversions were performed:

'_symmetry_cell_setting' value 'Monoclinic' changed to 'monoclinic'
according to /home/saulius/struct/CIF-dictionaries/cif_core.dic
dictionary named 'cif_core.dic' version 2.4.2 from 2011-04-26.

Automatic conversion script
Id: cif_fix_values 1715 2011-07-08 13:25:40Z adriana 
;
_cod_original_cell_volume 1889.3(9)
_cod_original_sg_symbol_H-M P2(1)/n
_cod_original_formula_sum 'C15.50 H19 Br2 Fe N5 O0.50'
_cod_database_code 4069556

loop_
_symmetry_equiv_pos_as_xyz
'x, y, z'
'-x+1/2, y+1/2, -z+1/2'
'-x, -y, -z'
'x-1/2, -y-1/2, z-1/2'

loop_
_atom_site_label
_atom_site_type_symbol
_atom_site_fract_x
_atom_site_fract_y
_atom_site_fract_z
_atom_site_U_iso_or_equiv
_atom_site_adp_type
_atom_site_occupancy
_atom_site_symmetry_multiplicity
_atom_site_calc_flag
_atom_site_refinement_flags
Fe1 Fe 0.79764(10) 0.64211(7) 0.63329(5) 0.0330(3) Uani 1 1 d .
Br1 Br 1.00293(8) 0.78396(5) 0.64335(4) 0.0400(3) Uani 1 1 d .
Br2 Br 0.63574(8) 0.62271(6) 0.73689(4) 0.0467(3) Uani 1 1 d .
N1 N 0.6212(6) 0.7111(4) 0.5435(3) 0.0341(12) Uani 1 1 d .
N2 N 0.5881(5) 0.6581(4) 0.4770(3) 0.0324(12) Uani 1 1 d .
C3 C 0.4836(7) 0.7122(5) 0.4235(3) 0.0318(14) Uani 1 1 d .
C4 C 0.4497(8) 0.7987(5) 0.4577(4) 0.0382(16) Uani 1 1 d .
H4A H 0.3798 0.8516 0.4354 0.046 Uiso 1 1 calc R
C5 C 0.5355(8) 0.7965(5) 0.5313(4) 0.0394(16) Uani 1 1 d .
C6 C 0.4235(8) 0.6792(5) 0.3445(3) 0.0431(16) Uani 1 1 d .
H6A H 0.3459 0.7295 0.3189 0.065 Uiso 1 1 calc R
H6B H 0.3645 0.6149 0.3452 0.065 Uiso 1 1 calc R
H6C H 0.5205 0.6715 0.3175 0.065 Uiso 1 1 calc R
C7 C 0.5372(10) 0.8700(5) 0.5941(4) 0.059(2) Uani 1 1 d .
H7A H 0.6541 0.8820 0.6178 0.088 Uiso 1 1 calc R
H7B H 0.4720 0.8432 0.6317 0.088 Uiso 1 1 calc R
H7C H 0.4865 0.9333 0.5740 0.088 Uiso 1 1 calc R
C8 C 0.6661(6) 0.5635(4) 0.4755(3) 0.0287(14) Uani 1 1 d .
N9 N 0.7668(5) 0.5404(3) 0.5393(3) 0.0258(11) Uani 1 1 d .
C10 C 0.8468(6) 0.4517(4) 0.5439(3) 0.0268(13) Uani 1 1 d .
C11 C 0.8269(7) 0.3827(5) 0.4858(3) 0.0344(15) Uani 1 1 d .
H11A H 0.8847 0.3203 0.4904 0.041 Uiso 1 1 calc R
C12 C 0.7203(7) 0.4078(5) 0.4212(3) 0.0323(15) Uani 1 1 d .
H12A H 0.7042 0.3619 0.3802 0.039 Uiso 1 1 calc R
C13 C 0.6364(7) 0.4980(5) 0.4146(3) 0.0320(14) Uani 1 1 d .
H13A H 0.5611 0.5150 0.3702 0.038 Uiso 1 1 calc R
N14 N 0.9542(5) 0.4392(4) 0.6138(3) 0.0294(11) Uani 1 1 d .
N15 N 0.9746(5) 0.5194(4) 0.6621(3) 0.0311(12) Uani 1 1 d .
C16 C 1.0801(7) 0.4907(5) 0.7222(3) 0.0350(15) Uani 1 1 d .
C17 C 1.1278(7) 0.3905(5) 0.7133(4) 0.0375(16) Uani 1 1 d .
H17A H 1.2019 0.3521 0.7487 0.045 Uiso 1 1 calc R
C18 C 1.0480(7) 0.3580(5) 0.6440(4) 0.0349(15) Uani 1 1 d .
C19 C 1.1381(9) 0.5597(5) 0.7853(3) 0.0491(18) Uani 1 1 d .
H19A H 1.0451 0.5726 0.8139 0.074 Uiso 1 1 calc R
H19B H 1.1747 0.6231 0.7653 0.074 Uiso 1 1 calc R
H19C H 1.2330 0.5293 0.8186 0.074 Uiso 1 1 calc R
C20 C 1.0567(8) 0.2566(5) 0.6091(4) 0.0424(16) Uani 1 1 d .
H20A H 1.1106 0.2621 0.5637 0.064 Uiso 1 1 calc R
H20B H 0.9421 0.2297 0.5956 0.064 Uiso 1 1 calc R
H20C H 1.1231 0.2115 0.6453 0.064 Uiso 1 1 calc R
C21 C 0.8839(15) 1.0237(9) 0.5604(9) 0.052(4) Uani 0.50 1 d P
H21A H 0.9911 1.0244 0.5951 0.078 Uiso 0.50 1 calc PR
H21B H 0.8086 0.9730 0.5770 0.078 Uiso 0.50 1 calc PR
H21C H 0.8303 1.0898 0.5603 0.078 Uiso 0.50 1 calc PR
O21 O 0.9099(14) 1.0043(9) 0.4991(6) 0.075(4) Uani 0.50 1 d P

loop_
_atom_site_aniso_label
_atom_site_aniso_U_11
_atom_site_aniso_U_22
_atom_site_aniso_U_33
_atom_site_aniso_U_23
_atom_site_aniso_U_13
_atom_site_aniso_U_12
Fe1 0.0379(5) 0.0311(6) 0.0297(5) -0.0034(4) 0.0043(4) -0.0001(4)
Br1 0.0456(4) 0.0328(5) 0.0417(5) -0.0049(3) 0.0073(3) -0.0062(3)
Br2 0.0473(4) 0.0580(6) 0.0369(5) -0.0119(3) 0.0127(3) -0.0132(3)
N1 0.039(3) 0.030(3) 0.033(3) -0.007(2) 0.006(2) 0.004(2)
N2 0.031(3) 0.034(3) 0.032(3) 0.002(3) 0.003(2) -0.001(2)
C3 0.027(3) 0.035(4) 0.033(3) 0.005(3) 0.002(3) 0.003(3)
C4 0.040(3) 0.029(4) 0.048(4) 0.010(3) 0.015(3) 0.009(3)
C5 0.039(3) 0.029(4) 0.050(4) 0.003(3) 0.007(3) 0.005(3)
C6 0.044(4) 0.048(5) 0.036(4) 0.013(3) 0.004(3) 0.008(3)
C7 0.070(5) 0.046(5) 0.059(5) -0.010(4) 0.006(4) 0.015(4)
C8 0.023(3) 0.031(4) 0.032(4) 0.007(3) 0.007(3) 0.001(2)
N9 0.027(2) 0.024(3) 0.027(3) -0.001(2) 0.004(2) 0.000(2)
C10 0.027(3) 0.028(4) 0.025(3) 0.004(3) 0.002(3) -0.004(3)
C11 0.038(3) 0.030(4) 0.036(4) 0.002(3) 0.009(3) -0.004(3)
C12 0.033(3) 0.037(4) 0.027(3) -0.003(3) 0.006(3) -0.008(3)
C13 0.026(3) 0.037(4) 0.033(4) -0.001(3) 0.001(3) -0.001(3)
N14 0.031(3) 0.029(3) 0.029(3) 0.004(2) 0.004(2) 0.002(2)
N15 0.033(3) 0.028(3) 0.032(3) 0.001(2) 0.001(2) -0.005(2)
C16 0.037(3) 0.039(4) 0.026(3) 0.009(3) -0.002(3) -0.002(3)
C17 0.033(3) 0.047(5) 0.032(4) 0.009(3) 0.003(3) 0.005(3)
C18 0.036(3) 0.032(4) 0.039(4) 0.008(3) 0.012(3) 0.003(3)
C19 0.066(5) 0.051(5) 0.027(4) 0.004(3) -0.006(3) -0.008(4)
C20 0.047(4) 0.033(4) 0.047(4) 0.006(3) 0.006(3) 0.007(3)
C21 0.033(7) 0.014(7) 0.103(14) 0.010(8) -0.009(8) 0.008(5)
O21 0.097(8) 0.079(9) 0.061(7) 0.010(6) 0.048(7) 0.019(7)

loop_
_atom_type_symbol
_atom_type_description
_atom_type_scat_dispersion_real
_atom_type_scat_dispersion_imag
_atom_type_scat_source
C C 0.0033 0.0016 'International Tables Vol C Tables 4.2.6.8 and 6.1.1.4'
H H 0.0000 0.0000 'International Tables Vol C Tables 4.2.6.8 and 6.1.1.4'
N N 0.0061 0.0033 'International Tables Vol C Tables 4.2.6.8 and 6.1.1.4'
O O 0.0106 0.0060 'International Tables Vol C Tables 4.2.6.8 and 6.1.1.4'
Fe Fe 0.3463 0.8444 'International Tables Vol C Tables 4.2.6.8 and 6.1.1.4'
Br Br -0.2901 2.4595 'International Tables Vol C Tables 4.2.6.8 and 6.1.1.4'

loop_
_geom_angle_atom_site_label_1
_geom_angle_atom_site_label_2
_geom_angle_atom_site_label_3
_geom_angle
_geom_angle_site_symmetry_3
N9 Fe1 N15 72.84(18) .
N9 Fe1 N1 72.68(17) .
N15 Fe1 N1 145.06(19) .
N9 Fe1 Br2 121.32(12) .
N15 Fe1 Br2 98.09(13) .
N1 Fe1 Br2 104.41(13) .
N9 Fe1 Br1 122.19(12) .
N15 Fe1 Br1 98.96(13) .
N1 Fe1 Br1 94.55(13) .
Br2 Fe1 Br1 116.48(4) .
C5 N1 N2 105.7(5) .
C5 N1 Fe1 138.0(4) .
N2 N1 Fe1 116.2(4) .
C3 N2 N1 110.6(5) .
C3 N2 C8 132.9(5) .
N1 N2 C8 116.6(5) .
C4 C3 N2 105.8(6) .
C4 C3 C6 128.6(6) .
N2 C3 C6 125.6(6) .
C3 C4 C5 107.9(6) .
C3 C4 H4A 126.1 .
C5 C4 H4A 126.1 .
N1 C5 C4 110.0(6) .
N1 C5 C7 119.6(6) .
C4 C5 C7 130.4(6) .
C3 C6 H6A 109.5 .
C3 C6 H6B 109.5 .
H6A C6 H6B 109.5 .
C3 C6 H6C 109.5 .
H6A C6 H6C 109.5 .
H6B C6 H6C 109.5 .
C5 C7 H7A 109.5 .
C5 C7 H7B 109.5 .
H7A C7 H7B 109.5 .
C5 C7 H7C 109.5 .
H7A C7 H7C 109.5 .
H7B C7 H7C 109.5 .
N9 C8 C13 122.6(5) .
N9 C8 N2 113.8(5) .
C13 C8 N2 123.5(5) .
C8 N9 C10 118.5(5) .
C8 N9 Fe1 120.7(4) .
C10 N9 Fe1 120.8(4) .
N9 C10 C11 122.8(5) .
N9 C10 N14 112.2(5) .
C11 C10 N14 125.0(5) .
C12 C11 C10 117.4(6) .
C12 C11 H11A 121.3 .
C10 C11 H11A 121.3 .
C11 C12 C13 121.3(6) .
C11 C12 H12A 119.3 .
C13 C12 H12A 119.3 .
C12 C13 C8 117.3(6) .
C12 C13 H13A 121.4 .
C8 C13 H13A 121.4 .
N15 N14 C18 111.0(5) .
N15 N14 C10 117.7(5) .
C18 N14 C10 131.3(5) .
C16 N15 N14 106.9(5) .
C16 N15 Fe1 136.5(4) .
N14 N15 Fe1 115.2(4) .
N15 C16 C17 109.5(6) .
N15 C16 C19 122.1(6) .
C17 C16 C19 128.3(6) .
C18 C17 C16 107.8(6) .
C18 C17 H17A 126.1 .
C16 C17 H17A 126.1 .
C17 C18 N14 104.9(6) .
C17 C18 C20 128.1(6) .
N14 C18 C20 127.1(6) .
C16 C19 H19A 109.5 .
C16 C19 H19B 109.5 .
H19A C19 H19B 109.5 .
C16 C19 H19C 109.5 .
H19A C19 H19C 109.5 .
H19B C19 H19C 109.5 .
C18 C20 H20A 109.5 .
C18 C20 H20B 109.5 .
H20A C20 H20B 109.5 .
C18 C20 H20C 109.5 .
H20A C20 H20C 109.5 .
H20B C20 H20C 109.5 .
O21 C21 H21A 109.5 .
O21 C21 H21B 109.5 .
H21A C21 H21B 109.5 .
O21 C21 H21C 109.4 .
H21A C21 H21C 109.5 .
H21B C21 H21C 109.5 .
C21 O21 O21 108.2(15) 3_776

loop_
_geom_bond_atom_site_label_1
_geom_bond_atom_site_label_2
_geom_bond_distance
_geom_bond_site_symmetry_2
Fe1 N9 2.147(5) .
Fe1 N15 2.174(5) .
Fe1 N1 2.178(5) .
Fe1 Br2 2.4317(11) .
Fe1 Br1 2.4935(12) .
N1 C5 1.330(7) .
N1 N2 1.377(6) .
N2 C3 1.377(7) .
N2 C8 1.409(7) .
C3 C4 1.354(8) .
C3 C6 1.491(9) .
C4 C5 1.392(9) .
C4 H4A 0.9500 .
C5 C7 1.491(9) .
C6 H6A 0.9800 .
C6 H6B 0.9800 .
C6 H6C 0.9800 .
C7 H7A 0.9800 .
C7 H7B 0.9800 .
C7 H7C 0.9800 .
C8 N9 1.331(7) .
C8 C13 1.391(8) .
N9 C10 1.341(7) .
C10 C11 1.381(8) .
C10 N14 1.417(7) .
C11 C12 1.371(8) .
C11 H11A 0.9500 .
C12 C13 1.373(8) .
C12 H12A 0.9500 .
C13 H13A 0.9500 .
N14 N15 1.371(7) .
N14 C18 1.381(7) .
N15 C16 1.321(7) .
C16 C17 1.405(8) .
C16 C19 1.477(9) .
C17 C18 1.379(8) .
C17 H17A 0.9500 .
C18 C20 1.495(9) .
C19 H19A 0.9800 .
C19 H19B 0.9800 .
C19 H19C 0.9800 .
C20 H20A 0.9800 .
C20 H20B 0.9800 .
C20 H20C 0.9800 .
C21 O21 1.178(17) .
C21 H21A 0.9800 .
C21 H21B 0.9800 .
C21 H21C 0.9800 .
O21 O21 1.44(2) 3_776

loop_
_geom_torsion_atom_site_label_1
_geom_torsion_atom_site_label_2
_geom_torsion_atom_site_label_3
_geom_torsion_atom_site_label_4
_geom_torsion
N9 Fe1 N1 C5 -177.7(6)
N15 Fe1 N1 C5 -168.1(5)
Br2 Fe1 N1 C5 63.5(6)
Br1 Fe1 N1 C5 -55.3(6)
N9 Fe1 N1 N2 -1.7(3)
N15 Fe1 N1 N2 7.9(5)
Br2 Fe1 N1 N2 -120.5(3)
Br1 Fe1 N1 N2 120.7(3)
C5 N1 N2 C3 1.0(6)
Fe1 N1 N2 C3 -176.3(3)
C5 N1 N2 C8 179.9(5)
Fe1 N1 N2 C8 2.6(6)
N1 N2 C3 C4 -1.0(6)
C8 N2 C3 C4 -179.6(5)
N1 N2 C3 C6 178.9(5)
C8 N2 C3 C6 0.3(9)
N2 C3 C4 C5 0.6(7)
C6 C3 C4 C5 -179.3(6)
N2 N1 C5 C4 -0.6(6)
Fe1 N1 C5 C4 175.7(4)
N2 N1 C5 C7 177.0(5)
Fe1 N1 C5 C7 -6.7(10)
C3 C4 C5 N1 0.0(7)
C3 C4 C5 C7 -177.3(7)
C3 N2 C8 N9 176.5(5)
N1 N2 C8 N9 -2.1(6)
C3 N2 C8 C13 -6.0(9)
N1 N2 C8 C13 175.4(5)
C13 C8 N9 C10 2.2(7)
N2 C8 N9 C10 179.8(4)
C13 C8 N9 Fe1 -177.0(4)
N2 C8 N9 Fe1 0.6(6)
N15 Fe1 N9 C8 -173.7(4)
N1 Fe1 N9 C8 0.6(4)
Br2 Fe1 N9 C8 97.2(4)
Br1 Fe1 N9 C8 -83.8(4)
N15 Fe1 N9 C10 7.1(4)
N1 Fe1 N9 C10 -178.6(4)
Br2 Fe1 N9 C10 -82.0(4)
Br1 Fe1 N9 C10 97.0(4)
C8 N9 C10 C11 -1.2(7)
Fe1 N9 C10 C11 178.0(4)
C8 N9 C10 N14 177.7(4)
Fe1 N9 C10 N14 -3.1(6)
N9 C10 C11 C12 0.2(8)
N14 C10 C11 C12 -178.6(5)
C10 C11 C12 C13 -0.1(8)
C11 C12 C13 C8 1.1(8)
N9 C8 C13 C12 -2.2(8)
N2 C8 C13 C12 -179.5(5)
N9 C10 N14 N15 -6.2(6)
C11 C10 N14 N15 172.6(5)
N9 C10 N14 C18 174.3(5)
C11 C10 N14 C18 -6.8(9)
C18 N14 N15 C16 0.3(6)
C10 N14 N15 C16 -179.3(4)
C18 N14 N15 Fe1 -168.1(3)
C10 N14 N15 Fe1 12.3(5)
N9 Fe1 N15 C16 -173.7(6)
N1 Fe1 N15 C16 176.7(5)
Br2 Fe1 N15 C16 -53.3(5)
Br1 Fe1 N15 C16 65.3(5)
N9 Fe1 N15 N14 -9.9(3)
N1 Fe1 N15 N14 -19.5(5)
Br2 Fe1 N15 N14 110.5(3)
Br1 Fe1 N15 N14 -131.0(3)
N14 N15 C16 C17 -0.5(6)
Fe1 N15 C16 C17 164.2(4)
N14 N15 C16 C19 177.2(5)
Fe1 N15 C16 C19 -18.2(9)
N15 C16 C17 C18 0.6(7)
C19 C16 C17 C18 -176.9(6)
C16 C17 C18 N14 -0.4(6)
C16 C17 C18 C20 -179.2(5)
N15 N14 C18 C17 0.1(6)
C10 N14 C18 C17 179.6(5)
N15 N14 C18 C20 178.9(5)
C10 N14 C18 C20 -1.6(9)
